data_4064424
loop_
_publ_author_name
'Chan, Siu-Chung'
'Pat, Pak-Kei'
'Lau, Tai-Chu'
'Wong, Chun-Yuen'

_publ_section_title
;
 Facile Direct Insertion of Nitrosonium Ion (NO+) into a
 Ruthenium&#x2212;Aryl Bond
;
_journal_issue 6
_journal_name_full Organometallics
_journal_page_first 1311
_journal_paper_doi 10.1021/om200095v
_journal_volume 30
_journal_year 2011
_chemical_formula_sum 'C19 H26 Cl N O5 Ru S4'
_chemical_formula_weight 613.17
_chemical_name_systematic
; 
 ? 
;
_space_group_IT_number 19
_symmetry_cell_setting orthorhombic
_symmetry_space_group_name_Hall 'P 2ac 2ab'
_symmetry_space_group_name_H-M 'P 21 21 21'
_atom_sites_solution_hydrogens geom
_atom_sites_solution_primary direct
_atom_sites_solution_secondary difmap
_audit_creation_method SHELXL-97
_cell_angle_alpha 90.00
_cell_angle_beta 90.00
_cell_angle_gamma 90.00
_cell_formula_units_Z 4
_cell_length_a 7.8330(2)
_cell_length_b 15.3408(4)
_cell_length_c 18.8882(4)
_cell_measurement_reflns_used 11205
_cell_measurement_temperature 173(2)
_cell_measurement_theta_max 71.3953
_cell_measurement_theta_min 3.7114
_cell_volume 2269.69(10)
_computing_structure_refinement 'SHELXL-97 (Sheldrick, 1997)'
_computing_structure_solution 'SHELXS-97 (Sheldrick, 1990)'
_diffrn_ambient_temperature 173(2)
_diffrn_measured_fraction_theta_full 0.998
_diffrn_measured_fraction_theta_max 0.998
_diffrn_radiation_monochromator graphite
_diffrn_radiation_source 'fine-focus sealed tube'
_diffrn_radiation_type CuK\a
_diffrn_radiation_wavelength 1.54178
_diffrn_reflns_av_R_equivalents 0.0304
_diffrn_reflns_av_sigmaI/netI 0.0175
_diffrn_reflns_limit_h_max 9
_diffrn_reflns_limit_h_min -9
_diffrn_reflns_limit_k_max 12
_diffrn_reflns_limit_k_min -18
_diffrn_reflns_limit_l_max 22
_diffrn_reflns_limit_l_min -22
_diffrn_reflns_number 12020
_diffrn_reflns_theta_full 69.97
_diffrn_reflns_theta_max 69.97
_diffrn_reflns_theta_min 3.71
_exptl_absorpt_coefficient_mu 10.405
_exptl_absorpt_correction_T_max 0.4544
_exptl_absorpt_correction_T_min 0.1175
_exptl_absorpt_correction_type multi-scan
_exptl_absorpt_process_details 'CrysAlisPro, Oxford Diffraction Ltd'
_exptl_crystal_colour yellow
_exptl_crystal_density_diffrn 1.794
_exptl_crystal_density_method 'not measured'
_exptl_crystal_description rectangle
_exptl_crystal_F_000 1248
_exptl_crystal_size_max 0.36
_exptl_crystal_size_mid 0.16
_exptl_crystal_size_min 0.09
_refine_diff_density_max 0.553
_refine_diff_density_min -0.696
_refine_diff_density_rms 0.091
_refine_ls_abs_structure_details 'Flack H D (1983), Acta Cryst. A39, 876-881'
_refine_ls_abs_structure_Flack -0.004(7)
_refine_ls_extinction_method none
_refine_ls_goodness_of_fit_ref 1.054
_refine_ls_hydrogen_treatment constr
_refine_ls_matrix_type full
_refine_ls_number_parameters 348
_refine_ls_number_reflns 4260
_refine_ls_number_restraints 0
_refine_ls_restrained_S_all 1.054
_refine_ls_R_factor_all 0.0246
_refine_ls_R_factor_gt 0.0245
_refine_ls_shift/su_max 0.001
_refine_ls_shift/su_mean 0.000
_refine_ls_structure_factor_coef Fsqd
_refine_ls_weighting_details 'calc w=1/[\s^2^(Fo^2^)+(0.0482P)^2^+1.4463P] where P=(Fo^2^+2Fc^2^)/3'
_refine_ls_weighting_scheme calc
_refine_ls_wR_factor_gt 0.0644
_refine_ls_wR_factor_ref 0.0645
_reflns_number_gt 4237
_reflns_number_total 4260
_reflns_threshold_expression >2sigma(I)
_cod_data_source_file om200095v_si_002.cif
_cod_data_source_block 1-dmso
_cod_original_sg_symbol_H-M P212121
_cod_database_code 4064424

loop_
_symmetry_equiv_pos_as_xyz
'x, y, z'
'-x+1/2, -y, z+1/2'
'-x, y+1/2, -z+1/2'
'x+1/2, -y+1/2, -z'

loop_
_atom_site_label
_atom_site_type_symbol
_atom_site_fract_x
_atom_site_fract_y
_atom_site_fract_z
_atom_site_U_iso_or_equiv
_atom_site_adp_type
_atom_site_occupancy
_atom_site_symmetry_multiplicity
_atom_site_calc_flag
_atom_site_refinement_flags
_atom_site_disorder_assembly
_atom_site_disorder_group
C1A C 0.4242(13) 0.5259(7) -0.1016(6) 0.015(3) Uiso 0.64(3) 1 d P A 1
N1B N 0.4384(19) 0.5191(10) -0.1059(8) 0.012(5) Uiso 0.36(3) 1 d P A 2
C2 C 0.4930(4) 0.5964(2) -0.13750(18) 0.0218(7) Uani 1 1 d . . .
H2 H 0.4759 0.6516 -0.1184 0.026 Uiso 1 1 calc R A 1
C3 C 0.5854(4) 0.5905(3) -0.19998(18) 0.0265(7) Uani 1 1 d . A .
H3 H 0.6262 0.6407 -0.2219 0.032 Uiso 1 1 calc R . .
C4 C 0.6163(4) 0.5092(3) -0.22955(16) 0.0269(7) Uani 1 1 d . . .
H4 H 0.6801 0.5047 -0.2709 0.032 Uiso 1 1 calc R A .
C5 C 0.5530(4) 0.4354(2) -0.19776(16) 0.0230(7) Uani 1 1 d . A .
H5 H 0.5732 0.3810 -0.2178 0.028 Uiso 1 1 calc R . .
C6 C 0.4572(4) 0.4424(2) -0.13465(15) 0.0162(6) Uani 1 1 d . . .
C7 C 0.3788(4) 0.3676(2) -0.09981(15) 0.0157(6) Uani 1 1 d . A .
C8 C 0.3921(4) 0.2811(2) -0.12295(18) 0.0239(7) Uani 1 1 d . . .
H8 H 0.4570 0.2679 -0.1628 0.029 Uiso 1 1 calc R A .
C9 C 0.3093(5) 0.2155(2) -0.0868(2) 0.0297(8) Uani 1 1 d . A .
H9 H 0.3172 0.1582 -0.1025 0.036 Uiso 1 1 calc R . .
C10 C 0.2146(5) 0.2352(2) -0.02712(19) 0.0274(7) Uani 1 1 d . . .
H10 H 0.1587 0.1916 -0.0019 0.033 Uiso 1 1 calc R A .
C11 C 0.2051(4) 0.3214(2) -0.00603(17) 0.0214(6) Uani 1 1 d . A .
H11 H 0.1409 0.3358 0.0337 0.026 Uiso 1 1 calc R B 1
C12 C -0.1005(4) 0.4608(2) -0.06759(18) 0.0209(6) Uani 1 1 d . . .
H12A H -0.1257 0.4453 -0.0195 0.031 Uiso 1 1 calc R . .
H12B H -0.0500 0.4119 -0.0913 0.031 Uiso 1 1 calc R . .
H12C H -0.2039 0.4772 -0.0914 0.031 Uiso 1 1 calc R . .
C13 C 0.0668(4) 0.5623(3) -0.16179(17) 0.0258(7) Uani 1 1 d . . .
H13A H -0.0436 0.5714 -0.1826 0.039 Uiso 1 1 calc R . .
H13B H 0.1173 0.5106 -0.1813 0.039 Uiso 1 1 calc R . .
H13C H 0.1386 0.6115 -0.1718 0.039 Uiso 1 1 calc R . .
C14A C 0.6348(19) 0.5923(10) 0.0616(7) 0.021(3) Uani 0.487(17) 1 d P . .
H14A H 0.7211 0.5903 0.0984 0.026 Uiso 0.487(17) 1 calc PR . .
H14B H 0.6925 0.6041 0.0172 0.026 Uiso 0.487(17) 1 calc PR . .
C15A C 0.5138(11) 0.6677(4) 0.0774(5) 0.019(2) Uani 0.487(17) 1 d P . .
H15C H 0.5742 0.7226 0.0724 0.023 Uiso 0.487(17) 1 calc PR . .
H15D H 0.4731 0.6634 0.1258 0.023 Uiso 0.487(17) 1 calc PR . .
C16A C 0.1664(16) 0.6869(4) 0.0873(4) 0.023(2) Uani 0.533(18) 1 d P . .
H16A H 0.1954 0.7397 0.1128 0.028 Uiso 0.533(18) 1 calc PR . .
H16B H 0.0592 0.6972 0.0630 0.028 Uiso 0.533(18) 1 calc PR . .
H16C H 0.3479 0.6734 0.1376 0.028 Uiso 0.467(18) 1 d PR . .
H16D H 0.2307 0.7472 0.1066 0.028 Uiso 0.467(18) 1 d PR . .
C17A C 0.1410(14) 0.6140(7) 0.1404(6) 0.016(2) Uani 0.467(18) 1 d P . .
C18A C 0.2740(12) 0.4427(9) 0.1541(4) 0.012(2) Uani 0.44(2) 1 d P . .
H18A H 0.2359 0.4462 0.2029 0.015 Uiso 0.44(2) 1 calc PR . .
H18B H 0.2671 0.3823 0.1393 0.015 Uiso 0.44(2) 1 calc PR . .
C19A C 0.4614(14) 0.4742(10) 0.1490(6) 0.016(2) Uani 0.44(2) 1 d P . .
H19A H 0.5347 0.4330 0.1734 0.020 Uiso 0.44(2) 1 calc PR . .
H19B H 0.4720 0.5301 0.1727 0.020 Uiso 0.44(2) 1 calc PR . .
C14B C 0.6256(19) 0.5867(9) 0.0882(7) 0.022(2) Uani 0.513(17) 1 d P . .
H14C H 0.5848 0.5977 0.1358 0.026 Uiso 0.513(17) 1 calc PR . .
H14D H 0.7489 0.5812 0.0901 0.026 Uiso 0.513(17) 1 calc PR . .
H17C H 0.0338 0.6214 0.1662 0.026 Uiso 0.533(18) 1 d PR . .
H17A H 0.2323 0.6129 0.1752 0.026 Uiso 0.533(18) 1 d PR . .
C15B C 0.5787(10) 0.6633(4) 0.0410(5) 0.021(2) Uani 0.513(17) 1 d P . .
H15A H 0.6441 0.6599 -0.0026 0.025 Uiso 0.513(17) 1 calc PR . .
H15B H 0.6091 0.7172 0.0647 0.025 Uiso 0.513(17) 1 calc PR . .
C16B C 0.2608(14) 0.6864(4) 0.1042(4) 0.016(2) Uani 0.467(18) 1 d P . .
C17B C 0.1030(11) 0.6298(6) 0.1163(6) 0.021(2) Uani 0.533(18) 1 d P . .
H17D H 0.0114 0.6513 0.0865 0.025 Uiso 0.467(18) 1 calc PR . .
H17B H 0.0671 0.6364 0.1651 0.025 Uiso 0.467(18) 1 calc PR . .
C18B C 0.2939(10) 0.4830(11) 0.1645(4) 0.028(2) Uani 0.56(2) 1 d P . .
H18C H 0.3299 0.5362 0.1878 0.034 Uiso 0.56(2) 1 calc PR . .
H18D H 0.2421 0.4457 0.1999 0.034 Uiso 0.56(2) 1 calc PR . .
C19B C 0.4470(11) 0.4383(10) 0.1351(6) 0.026(2) Uani 0.56(2) 1 d P . .
H19C H 0.4173 0.3781 0.1254 0.031 Uiso 0.56(2) 1 calc PR . .
H19D H 0.5353 0.4380 0.1711 0.031 Uiso 0.56(2) 1 calc PR . .
Cl1 Cl 0.92842(14) 0.28173(5) 0.77179(4) 0.0323(2) Uani 1 1 d . . .
N1A N 0.2904(10) 0.3882(5) -0.0432(4) 0.013(2) Uiso 0.64(3) 1 d P A 1
C1B C 0.2693(18) 0.3858(8) -0.0354(7) 0.005(4) Uiso 0.36(3) 1 d P A 2
O1 O -0.0526(3) 0.62744(15) -0.04317(13) 0.0252(5) Uani 1 1 d . . .
O3 O 1.0629(5) 0.2212(2) 0.75688(17) 0.0491(8) Uani 1 1 d . . .
O4 O 0.9896(6) 0.36918(19) 0.76493(16) 0.0562(10) Uani 1 1 d . . .
O5 O 0.7924(5) 0.2684(3) 0.72220(19) 0.0606(9) Uani 1 1 d . . .
O2A O 0.838(8) 0.268(3) 0.833(3) 0.036(10) Uani 0.29(13) 1 d P . .
O2B O 0.878(5) 0.2698(14) 0.8459(14) 0.057(5) Uani 0.71(13) 1 d P . .
Ru1 Ru 0.28917(2) 0.519411(13) -0.010169(10) 0.01045(7) Uani 1 1 d . . .
S1 S 0.04493(9) 0.55012(5) -0.06868(4) 0.01322(14) Uani 1 1 d . A .
S2 S 0.53405(9) 0.48539(5) 0.05579(4) 0.01614(14) Uani 1 1 d . A .
S3 S 0.33889(10) 0.66505(5) 0.01853(4) 0.01971(16) Uani 1 1 d . A .
S4 S 0.13335(9) 0.50997(5) 0.09762(4) 0.01946(16) Uani 1 1 d . A .

loop_
_atom_site_aniso_label
_atom_site_aniso_U_11
_atom_site_aniso_U_22
_atom_site_aniso_U_33
_atom_site_aniso_U_23
_atom_site_aniso_U_13
_atom_site_aniso_U_12
C2 0.0207(15) 0.0227(16) 0.0220(16) 0.0022(13) -0.0001(13) -0.0050(13)
C3 0.0221(16) 0.0357(19) 0.0217(16) 0.0070(14) 0.0013(13) -0.0089(15)
C4 0.0201(14) 0.045(2) 0.0155(14) -0.0030(14) 0.0035(12) -0.0012(15)
C5 0.0217(14) 0.0330(18) 0.0142(14) -0.0056(13) -0.0028(12) 0.0051(15)
C6 0.0140(12) 0.0212(15) 0.0136(13) -0.0025(12) -0.0026(11) 0.0015(12)
C7 0.0171(13) 0.0159(14) 0.0140(13) -0.0026(11) -0.0064(11) 0.0032(12)
C8 0.0281(16) 0.0182(15) 0.0253(16) -0.0066(13) -0.0051(14) 0.0047(14)
C9 0.0355(19) 0.0098(15) 0.044(2) -0.0095(13) -0.0080(17) 0.0005(14)
C10 0.0292(17) 0.0123(15) 0.0407(18) 0.0051(13) -0.0017(17) -0.0025(13)
C11 0.0233(14) 0.0164(15) 0.0245(14) -0.0001(12) -0.0005(14) -0.0015(12)
C12 0.0185(14) 0.0188(15) 0.0254(15) -0.0010(12) -0.0024(12) -0.0049(12)
C13 0.0269(16) 0.0327(18) 0.0176(15) 0.0071(14) -0.0031(13) -0.0021(15)
C14A 0.014(4) 0.023(4) 0.027(7) 0.002(5) -0.004(5) -0.004(3)
C15A 0.017(4) 0.012(3) 0.028(5) -0.004(3) -0.010(4) -0.005(3)
C16A 0.032(6) 0.014(3) 0.024(4) -0.008(3) 0.009(4) 0.004(3)
C17A 0.016(4) 0.025(5) 0.006(4) -0.005(3) -0.003(3) 0.003(3)
C18A 0.025(4) 0.004(5) 0.008(3) 0.002(3) 0.000(3) 0.002(4)
C19A 0.021(4) 0.005(5) 0.023(4) 0.003(4) -0.004(3) -0.005(4)
C14B 0.021(4) 0.017(4) 0.027(6) -0.003(5) -0.007(5) -0.001(3)
C15B 0.016(3) 0.021(3) 0.026(4) -0.005(3) 0.003(3) -0.007(2)
C16B 0.012(5) 0.019(3) 0.017(3) -0.010(3) -0.003(3) 0.001(3)
C17B 0.016(4) 0.030(5) 0.017(5) -0.003(4) -0.002(3) 0.005(3)
C18B 0.039(4) 0.029(6) 0.017(3) 0.002(3) 0.003(3) -0.007(4)
C19B 0.030(4) 0.022(6) 0.027(5) 0.021(4) -0.006(3) -0.007(4)
Cl1 0.0569(6) 0.0175(4) 0.0225(4) -0.0022(3) 0.0114(4) -0.0010(4)
O1 0.0255(11) 0.0173(11) 0.0327(12) -0.0046(10) -0.0043(10) 0.0087(10)
O3 0.063(2) 0.0397(16) 0.0448(17) -0.0177(15) 0.0005(17) 0.0103(16)
O4 0.106(3) 0.0256(14) 0.0366(16) -0.0016(13) 0.0263(18) -0.0148(18)
O5 0.063(2) 0.059(2) 0.060(2) -0.0211(17) -0.010(2) 0.0069(19)
O2A 0.058(18) 0.029(11) 0.020(13) 0.015(9) 0.026(11) 0.008(9)
O2B 0.113(11) 0.037(4) 0.022(5) 0.001(3) 0.011(7) -0.017(6)
Ru1 0.01421(10) 0.00745(11) 0.00970(10) -0.00127(7) -0.00044(8) 0.00013(7)
S1 0.0149(3) 0.0124(3) 0.0123(3) -0.0005(3) -0.0008(2) 0.0005(3)
S2 0.0167(3) 0.0138(3) 0.0179(3) 0.0002(3) -0.0031(3) 0.0016(3)
S3 0.0330(4) 0.0105(3) 0.0157(3) -0.0011(3) -0.0037(3) 0.0031(3)
S4 0.0209(3) 0.0232(4) 0.0143(3) -0.0015(3) -0.0008(3) 0.0014(3)

loop_
_atom_type_symbol
_atom_type_description
_atom_type_scat_dispersion_real
_atom_type_scat_dispersion_imag
_atom_type_scat_source
C C 0.0181 0.0091 'International Tables Vol C Tables 4.2.6.8 and 6.1.1.4'
H H 0.0000 0.0000 'International Tables Vol C Tables 4.2.6.8 and 6.1.1.4'
N N 0.0311 0.0180 'International Tables Vol C Tables 4.2.6.8 and 6.1.1.4'
O O 0.0492 0.0322 'International Tables Vol C Tables 4.2.6.8 and 6.1.1.4'
S S 0.3331 0.5567 'International Tables Vol C Tables 4.2.6.8 and 6.1.1.4'
Cl Cl 0.3639 0.7018 'International Tables Vol C Tables 4.2.6.8 and 6.1.1.4'
Ru Ru 0.0552 3.2960 'International Tables Vol C Tables 4.2.6.8 and 6.1.1.4'

loop_
_geom_angle_atom_site_label_1
_geom_angle_atom_site_label_2
_geom_angle_atom_site_label_3
_geom_angle
C2 C1A C6 114.2(8)
C2 C1A Ru1 131.2(8)
C6 C1A Ru1 114.6(6)
C6 N1B C2 123.7(11)
C6 N1B Ru1 114.4(9)
C2 N1B Ru1 121.6(10)
C1A C2 C3 124.7(6)
C1A C2 N1B 7.1(9)
C3 C2 N1B 118.0(7)
C2 C3 C4 119.5(3)
C5 C4 C3 120.1(3)
C4 C5 C6 119.9(3)
N1B C6 C5 118.6(7)
N1B C6 C1A 4.0(9)
C5 C6 C1A 121.7(5)
N1B C6 C7 118.3(7)
C5 C6 C7 123.1(3)
C1A C6 C7 115.2(5)
N1A C7 C8 121.5(4)
N1A C7 C6 113.6(4)
C8 C7 C6 124.9(3)
N1A C7 C1B 4.0(7)
C8 C7 C1B 117.9(6)
C6 C7 C1B 117.1(5)
C9 C8 C7 120.1(3)
C8 C9 C10 119.8(3)
C9 C10 C11 118.1(3)
C1B C11 C10 127.7(7)
C1B C11 N1A 6.3(8)
C10 C11 N1A 121.7(4)
C15A C14A S2 115.2(9)
C14A C15A S3 110.0(8)
C17A C16A S3 114.5(5)
C16A C17A S4 111.4(6)
C19A C18A S4 110.8(8)
C18A C19A S2 112.2(8)
C15B C14B S2 111.6(8)
C14B C15B S3 112.1(7)
C17B C16B S3 108.3(5)
C16B C17B S4 115.1(5)
C19B C18B S4 113.6(8)
C18B C19B S2 115.5(8)
O2A Cl1 O4 113(3)
O2A Cl1 O3 116.5(17)
O4 Cl1 O3 110.1(2)
O2A Cl1 O5 98(4)
O4 Cl1 O5 108.9(2)
O3 Cl1 O5 109.0(2)
O2A Cl1 O2B 16(3)
O4 Cl1 O2B 107.1(9)
O3 Cl1 O2B 107.8(15)
O5 Cl1 O2B 113.8(18)
C7 N1A C11 118.7(5)
C7 N1A Ru1 118.3(5)
C11 N1A Ru1 122.9(5)
C11 C1B C7 116.3(9)
C11 C1B Ru1 134.6(10)
C7 C1B Ru1 108.6(8)
C1A Ru1 N1A 78.0(4)
C1A Ru1 C1B 83.9(5)
N1A Ru1 C1B 6.1(5)
C1A Ru1 N1B 3.3(6)
N1A Ru1 N1B 75.3(4)
C1B Ru1 N1B 81.3(6)
C1A Ru1 S1 90.9(3)
N1A Ru1 S1 93.34(17)
C1B Ru1 S1 91.7(3)
N1B Ru1 S1 92.8(4)
C1A Ru1 S3 93.6(3)
N1A Ru1 S3 169.5(2)
C1B Ru1 S3 174.6(4)
N1B Ru1 S3 96.1(4)
S1 Ru1 S3 93.17(3)
C1A Ru1 S2 92.1(3)
N1A Ru1 S2 86.61(17)
C1B Ru1 S2 87.9(3)
N1B Ru1 S2 90.1(4)
S1 Ru1 S2 176.97(3)
S3 Ru1 S2 87.31(3)
C1A Ru1 S4 179.1(3)
N1A Ru1 S4 101.4(2)
C1B Ru1 S4 95.6(4)
N1B Ru1 S4 175.9(4)
S1 Ru1 S4 89.82(3)
S3 Ru1 S4 86.85(3)
S2 Ru1 S4 87.22(2)
O1 S1 C13 106.59(16)
O1 S1 C12 106.30(15)
C13 S1 C12 98.86(16)
O1 S1 Ru1 116.21(10)
C13 S1 Ru1 115.11(12)
C12 S1 Ru1 112.05(11)
C19B S2 C14B 102.3(7)
C19B S2 C14A 118.4(7)
C14B S2 C14A 16.2(3)
C19B S2 C19A 19.5(3)
C14B S2 C19A 83.2(6)
C14A S2 C19A 99.1(6)
C19B S2 Ru1 102.8(3)
C14B S2 Ru1 108.1(4)
C14A S2 Ru1 100.7(5)
C19A S2 Ru1 105.9(3)
C16B S3 C15A 71.7(5)
C16B S3 C16A 25.0(3)
C15A S3 C16A 96.7(5)
C16B S3 C15B 98.0(5)
C15A S3 C15B 26.4(3)
C16A S3 C15B 123.0(5)
C16B S3 Ru1 109.5(2)
C15A S3 Ru1 107.4(2)
C16A S3 Ru1 102.0(2)
C15B S3 Ru1 101.6(2)
C17A S4 C18B 82.4(7)
C17A S4 C18A 102.5(6)
C18B S4 C18A 20.9(2)
C17A S4 C17B 18.4(2)
C18B S4 C17B 100.3(6)
C18A S4 C17B 120.7(6)
C17A S4 Ru1 108.4(3)
C18B S4 Ru1 104.6(2)
C18A S4 Ru1 102.8(2)
C17B S4 Ru1 99.5(3)

loop_
_geom_bond_atom_site_label_1
_geom_bond_atom_site_label_2
_geom_bond_distance
C1A C2 1.385(11)
C1A C6 1.450(12)
C1A Ru1 2.027(11)
N1B C6 1.305(16)
N1B C2 1.394(15)
N1B Ru1 2.153(15)
C2 C3 1.387(5)
C3 C4 1.388(5)
C4 C5 1.374(5)
C5 C6 1.413(4)
C6 C7 1.458(5)
C7 N1A 1.312(9)
C7 C8 1.401(4)
C7 C1B 1.513(16)
C8 C9 1.378(5)
C9 C10 1.383(5)
C10 C11 1.384(4)
C11 C1B 1.239(15)
C11 N1A 1.410(8)
C12 S1 1.781(3)
C13 S1 1.777(3)
C14A C15A 1.525(18)
C14A S2 1.823(15)
C15A S3 1.765(6)
C16A C17A 1.515(13)
C16A S3 1.905(7)
C17A S4 1.789(10)
C18A C19A 1.55(2)
C18A S4 1.848(7)
C19A S2 1.859(10)
C14B C15B 1.519(16)
C14B S2 1.818(14)
C15B S3 1.926(7)
C16B C17B 1.528(13)
C16B S3 1.760(7)
C17B S4 1.886(10)
C18B C19B 1.489(18)
C18B S4 1.829(7)
C19B S2 1.797(8)
Cl1 O2A 1.37(3)
Cl1 O4 1.430(3)
Cl1 O3 1.432(3)
Cl1 O5 1.433(4)
Cl1 O2B 1.47(2)
N1A Ru1 2.107(7)
C1B Ru1 2.111(12)
O1 S1 1.491(2)
Ru1 S1 2.2590(7)
Ru1 S3 2.3317(7)
Ru1 S2 2.3461(7)
Ru1 S4 2.3781(7)
